data_4109569
loop_
_publ_author_name
'Marisa L. Macnaughtan'
'Marc J. A. Johnson'
'Jeff W. Kampf'

_publ_section_title
;
 Olefin Metathesis Reactions with Vinyl Halides: Formation, Observation,
 Interception, and Fate of the Ruthenium-Monohalomethylidene Moiety
;
_journal_name_full 'Journal of the American Chemical Society'
_journal_page_first 7708
_journal_page_last 7709
_journal_paper_doi 10.1021/ja0715952
_journal_volume 129
_journal_year 2007
_chemical_formula_moiety 'C40 H60 Cl3 N2 P Ru, 0.33(C4 H8 O)'
_chemical_formula_sum 'C41.33 H62.67 Cl3 N2 O0.33 P Ru'
_chemical_formula_weight 831.32
_chemical_name_systematic
;
 ?
;
_space_group_IT_number 169
_symmetry_cell_setting hexagonal
_symmetry_space_group_name_Hall 'P 61'
_symmetry_space_group_name_H-M 'P 61'
_atom_sites_solution_hydrogens geom
_atom_sites_solution_primary direct
_atom_sites_solution_secondary difmap
_audit_creation_method SHELXL-97
_cell_angle_alpha 90.00
_cell_angle_beta 90.00
_cell_angle_gamma 120.00
_cell_formula_units_Z 6
_cell_length_a 20.7728(8)
_cell_length_b 20.7728(8)
_cell_length_c 18.1437(16)
_cell_measurement_reflns_used 6411
_cell_measurement_temperature 108(2)
_cell_measurement_theta_max 21.00
_cell_measurement_theta_min 2.27
_cell_volume 6780.3(7)
_computing_cell_refinement 'Bruker SAINT'
_computing_data_collection 'Bruker SMART-1K'
_computing_data_reduction 'Bruker SAINT'
_computing_molecular_graphics 'Bruker SHELXTL'
_computing_publication_material 'Bruker SHELXTL'
_computing_structure_refinement 'Bruker SHELXTL'
_computing_structure_solution 'Bruker SHELXTL'
_diffrn_ambient_temperature 108(2)
_diffrn_measured_fraction_theta_full 0.997
_diffrn_measured_fraction_theta_max 0.997
_diffrn_measurement_device_type 'CCD area detector'
_diffrn_measurement_method 'phi and omega scans'
_diffrn_radiation_monochromator graphite
_diffrn_radiation_source 'fine-focus sealed tube'
_diffrn_radiation_type MoK\a
_diffrn_radiation_wavelength 0.71073
_diffrn_reflns_av_R_equivalents 0.1470
_diffrn_reflns_av_sigmaI/netI 0.0665
_diffrn_reflns_limit_h_max 23
_diffrn_reflns_limit_h_min -23
_diffrn_reflns_limit_k_max 22
_diffrn_reflns_limit_k_min -23
_diffrn_reflns_limit_l_max 20
_diffrn_reflns_limit_l_min -20
_diffrn_reflns_number 88175
_diffrn_reflns_theta_full 23.31
_diffrn_reflns_theta_max 23.31
_diffrn_reflns_theta_min 1.96
_exptl_absorpt_coefficient_mu 0.588
_exptl_absorpt_correction_T_max 0.9544
_exptl_absorpt_correction_T_min 0.7987
_exptl_absorpt_correction_type multi-scan
_exptl_absorpt_process_details
;
  Blessing, R. Acta Cryst. (1995) A51 33-38.
  Sheldrick, G.  SADABS (Version 2.10) Bruker/Siemens area
  detector absorption and other corrections, University of
  Gottingen, Germany 2003.
;
_exptl_crystal_colour yellow
_exptl_crystal_density_diffrn 1.222
_exptl_crystal_description needle
_exptl_crystal_F_000 2624
_exptl_crystal_size_max 0.40
_exptl_crystal_size_mid 0.12
_exptl_crystal_size_min 0.08
_refine_diff_density_max 0.363
_refine_diff_density_min -0.329
_refine_diff_density_rms 0.069
_refine_ls_abs_structure_details 'Flack H D (1983), Acta Cryst. A39, 876-881'
_refine_ls_abs_structure_Flack -0.01(4)
_refine_ls_extinction_coef 0.0022(2)
_refine_ls_extinction_expression Fc^*^=kFc[1+0.001xFc^2^\l^3^/sin(2\q)]^-1/4^
_refine_ls_extinction_method SHELXL
_refine_ls_goodness_of_fit_ref 1.005
_refine_ls_hydrogen_treatment constr
_refine_ls_matrix_type full
_refine_ls_number_parameters 431
_refine_ls_number_reflns 6506
_refine_ls_number_restraints 1
_refine_ls_restrained_S_all 1.005
_refine_ls_R_factor_all 0.0587
_refine_ls_R_factor_gt 0.0440
_refine_ls_shift/su_max 0.001
_refine_ls_shift/su_mean 0.000
_refine_ls_structure_factor_coef Fsqd
_refine_ls_weighting_details 'calc w=1/[\s^2^(Fo^2^)+(0.0562P)^2^+0.0000P] where P=(Fo^2^+2Fc^2^)/3'
_refine_ls_weighting_scheme calc
_refine_ls_wR_factor_gt 0.0922
_refine_ls_wR_factor_ref 0.0968
_reflns_number_gt 5493
_reflns_number_total 6506
_reflns_threshold_expression >2sigma(I)
_cod_data_source_file ja0715952si20070306_085922.cif
_cod_data_source_block mm426
_cod_database_code 4109569

loop_
_symmetry_equiv_pos_as_xyz
'x, y, z'
'-y, x-y, z+1/3'
'-x+y, -x, z+2/3'
'-x, -y, z+1/2'
'y, -x+y, z+5/6'
'x-y, x, z+1/6'

loop_
_atom_site_label
_atom_site_type_symbol
_atom_site_fract_x
_atom_site_fract_y
_atom_site_fract_z
_atom_site_U_iso_or_equiv
_atom_site_adp_type
_atom_site_occupancy
_atom_site_symmetry_multiplicity
_atom_site_calc_flag
_atom_site_refinement_flags
P1 P 0.99877(8) 0.46244(8) 0.95917(9) 0.0217(4) Uani 1 1 d .
Ru1 Ru 0.99825(2) 0.61356(2) 0.90605(2) 0.02087(14) Uani 1 1 d .
Cl1 Cl 1.13125(7) 0.66910(8) 0.90424(9) 0.0315(4) Uani 1 1 d .
Cl2 Cl 0.99842(8) 0.58098(9) 0.78153(8) 0.0292(4) Uani 1 1 d .
Cl3 Cl 1.00505(8) 0.67068(8) 1.02291(8) 0.0265(3) Uani 1 1 d .
N1 N 0.8320(2) 0.5659(2) 0.9253(2) 0.0220(12) Uani 1 1 d .
N2 N 0.8993(3) 0.6721(3) 0.8698(3) 0.0268(12) Uani 1 1 d .
C1 C 0.9647(3) 0.5281(3) 0.9583(3) 0.0241(14) Uani 1 1 d .
H1A H 0.9235 0.5159 0.9896 0.029 Uiso 1 1 calc R
C2 C 0.9270(3) 0.3808(3) 1.0090(3) 0.0279(15) Uani 1 1 d .
H2A H 0.8785 0.3694 0.9866 0.034 Uiso 1 1 calc R
C3 C 0.9218(3) 0.3966(3) 1.0917(3) 0.0249(14) Uani 1 1 d .
H3A H 0.9684 0.4073 1.1168 0.030 Uiso 1 1 calc R
H3B H 0.9165 0.4412 1.0961 0.030 Uiso 1 1 calc R
C4 C 0.8563(3) 0.3313(3) 1.1298(3) 0.0299(15) Uani 1 1 d .
H4A H 0.8569 0.3420 1.1830 0.036 Uiso 1 1 calc R
H4B H 0.8091 0.3240 1.1088 0.036 Uiso 1 1 calc R
C5 C 0.8606(4) 0.2608(4) 1.1194(4) 0.0389(18) Uani 1 1 d .
H5A H 0.9046 0.2662 1.1460 0.047 Uiso 1 1 calc R
H5B H 0.8159 0.2184 1.1414 0.047 Uiso 1 1 calc R
C6 C 0.8657(4) 0.2441(3) 1.0390(4) 0.0391(18) Uani 1 1 d .
H6A H 0.8192 0.2330 1.0135 0.047 Uiso 1 1 calc R
H6B H 0.8711 0.1994 1.0356 0.047 Uiso 1 1 calc R
C7 C 0.9320(3) 0.3095(3) 1.0002(3) 0.0292(15) Uani 1 1 d .
H7A H 0.9317 0.2980 0.9473 0.035 Uiso 1 1 calc R
H7B H 0.9791 0.3173 1.0220 0.035 Uiso 1 1 calc R
C8 C 1.0112(3) 0.4402(4) 0.8665(3) 0.0290(16) Uani 1 1 d .
H8A H 1.0356 0.4890 0.8403 0.035 Uiso 1 1 calc R
C9 C 0.9363(3) 0.3941(3) 0.8267(3) 0.0298(16) Uani 1 1 d .
H9A H 0.9081 0.3449 0.8507 0.036 Uiso 1 1 calc R
H9B H 0.9069 0.4195 0.8315 0.036 Uiso 1 1 calc R
C10 C 0.9464(4) 0.3834(4) 0.7451(4) 0.0453(18) Uani 1 1 d .
H10A H 0.8973 0.3487 0.7235 0.054 Uiso 1 1 calc R
H10B H 0.9660 0.4317 0.7195 0.054 Uiso 1 1 calc R
C11 C 0.9989(4) 0.3534(5) 0.7314(4) 0.061(2) Uani 1 1 d .
H11A H 1.0066 0.3517 0.6778 0.073 Uiso 1 1 calc R
H11B H 0.9766 0.3021 0.7510 0.073 Uiso 1 1 calc R
C12 C 1.0738(4) 0.4034(4) 0.7693(3) 0.049(2) Uani 1 1 d .
H12A H 1.0977 0.4536 0.7471 0.059 Uiso 1 1 calc R
H12B H 1.1070 0.3826 0.7618 0.059 Uiso 1 1 calc R
C13 C 1.0622(4) 0.4089(4) 0.8528(3) 0.0403(18) Uani 1 1 d .
H13A H 1.0405 0.3589 0.8752 0.048 Uiso 1 1 calc R
H13B H 1.1109 0.4413 0.8765 0.048 Uiso 1 1 calc R
C14 C 1.0893(3) 0.5073(3) 1.0055(3) 0.0218(13) Uani 1 1 d .
H14A H 1.1271 0.5383 0.9675 0.026 Uiso 1 1 calc R
C15 C 1.0966(3) 0.5601(3) 1.0686(3) 0.0241(13) Uani 1 1 d .
H15A H 1.0825 0.5964 1.0508 0.029 Uiso 1 1 calc R
H15B H 1.0627 0.5313 1.1094 0.029 Uiso 1 1 calc R
C16 C 1.1765(3) 0.6012(3) 1.0966(3) 0.0261(14) Uani 1 1 d .
H16A H 1.1811 0.6353 1.1370 0.031 Uiso 1 1 calc R
H16B H 1.2102 0.6314 1.0563 0.031 Uiso 1 1 calc R
C17 C 1.1997(3) 0.5457(3) 1.1250(4) 0.0341(16) Uani 1 1 d .
H17A H 1.2521 0.5733 1.1417 0.041 Uiso 1 1 calc R
H17B H 1.1684 0.5182 1.1677 0.041 Uiso 1 1 calc R
C18 C 1.1915(3) 0.4910(3) 1.0650(3) 0.0264(14) Uani 1 1 d .
H18A H 1.2039 0.4543 1.0854 0.032 Uiso 1 1 calc R
H18B H 1.2266 0.5179 1.0245 0.032 Uiso 1 1 calc R
C19 C 1.1121(3) 0.4505(3) 1.0350(3) 0.0235(14) Uani 1 1 d .
H19A H 1.0775 0.4199 1.0746 0.028 Uiso 1 1 calc R
H19B H 1.1085 0.4168 0.9946 0.028 Uiso 1 1 calc R
C20 C 0.9004(3) 0.6120(3) 0.8982(3) 0.0226(13) Uani 1 1 d .
C21 C 0.7795(3) 0.5935(3) 0.9133(4) 0.0292(14) Uani 1 1 d .
H21A H 0.7586 0.5984 0.9606 0.035 Uiso 1 1 calc R
H21B H 0.7383 0.5598 0.8804 0.035 Uiso 1 1 calc R
C22 C 0.8273(3) 0.6688(3) 0.8775(4) 0.0332(16) Uani 1 1 d .
H22A H 0.8071 0.6716 0.8290 0.040 Uiso 1 1 calc R
H22B H 0.8315 0.7094 0.9094 0.040 Uiso 1 1 calc R
C23 C 0.8006(3) 0.4899(3) 0.9489(3) 0.0250(14) Uani 1 1 d .
C24 C 0.7782(3) 0.4346(3) 0.8966(3) 0.0257(14) Uani 1 1 d .
C25 C 0.7393(3) 0.3609(3) 0.9203(3) 0.0259(15) Uani 1 1 d .
H25A H 0.7261 0.3226 0.8849 0.031 Uiso 1 1 calc R
C26 C 0.7189(3) 0.3409(3) 0.9931(3) 0.0263(14) Uani 1 1 d .
C27 C 0.7428(3) 0.3979(4) 1.0435(4) 0.0331(16) Uani 1 1 d .
H27A H 0.7309 0.3855 1.0940 0.040 Uiso 1 1 calc R
C28 C 0.7833(3) 0.4721(3) 1.0247(3) 0.0252(14) Uani 1 1 d .
C29 C 0.7915(3) 0.4526(3) 0.8159(3) 0.0287(15) Uani 1 1 d .
H29A H 0.7636 0.4766 0.7998 0.043 Uiso 1 1 calc R
H29B H 0.7750 0.4066 0.7878 0.043 Uiso 1 1 calc R
H29C H 0.8447 0.4862 0.8073 0.043 Uiso 1 1 calc R
C30 C 0.6730(3) 0.2607(3) 1.0159(4) 0.0394(17) Uani 1 1 d .
H30A H 0.6203 0.2434 1.0071 0.059 Uiso 1 1 calc R
H30B H 0.6809 0.2559 1.0684 0.059 Uiso 1 1 calc R
H30C H 0.6881 0.2305 0.9870 0.059 Uiso 1 1 calc R
C31 C 0.8084(3) 0.5340(3) 1.0814(3) 0.0327(15) Uani 1 1 d .
H31A H 0.7777 0.5575 1.0771 0.049 Uiso 1 1 calc R
H31B H 0.8606 0.5712 1.0725 0.049 Uiso 1 1 calc R
H31C H 0.8032 0.5133 1.1310 0.049 Uiso 1 1 calc R
C32 C 0.9559(3) 0.7309(3) 0.8274(3) 0.0225(14) Uani 1 1 d .
C33 C 0.9554(3) 0.7210(3) 0.7506(4) 0.0274(15) Uani 1 1 d .
C34 C 1.0099(3) 0.7797(3) 0.7083(4) 0.0318(16) Uani 1 1 d .
H34A H 1.0108 0.7736 0.6565 0.038 Uiso 1 1 calc R
C35 C 1.0617(3) 0.8452(3) 0.7396(4) 0.0359(15) Uani 1 1 d .
C36 C 1.0575(4) 0.8553(3) 0.8124(4) 0.0382(18) Uani 1 1 d .
H36A H 1.0923 0.9017 0.8335 0.046 Uiso 1 1 calc R
C37 C 1.0035(3) 0.7995(3) 0.8591(4) 0.0291(16) Uani 1 1 d .
C38 C 0.8952(3) 0.6514(3) 0.7120(3) 0.0328(16) Uani 1 1 d .
H38A H 0.8470 0.6356 0.7354 0.049 Uiso 1 1 calc R
H38B H 0.9072 0.6115 0.7159 0.049 Uiso 1 1 calc R
H38C H 0.8928 0.6626 0.6599 0.049 Uiso 1 1 calc R
C39 C 1.1216(4) 0.9071(4) 0.6935(4) 0.054(2) Uani 1 1 d .
H39A H 1.1273 0.9549 0.7089 0.081 Uiso 1 1 calc R
H39B H 1.1076 0.8985 0.6414 0.081 Uiso 1 1 calc R
H39C H 1.1688 0.9079 0.7006 0.081 Uiso 1 1 calc R
C40 C 0.9963(4) 0.8167(4) 0.9385(4) 0.0410(18) Uani 1 1 d .
H40A H 0.9573 0.8299 0.9428 0.061 Uiso 1 1 calc R
H40B H 1.0437 0.8585 0.9554 0.061 Uiso 1 1 calc R
H40C H 0.9834 0.7729 0.9690 0.061 Uiso 1 1 calc R

loop_
_atom_site_aniso_label
_atom_site_aniso_U_11
_atom_site_aniso_U_22
_atom_site_aniso_U_33
_atom_site_aniso_U_23
_atom_site_aniso_U_13
_atom_site_aniso_U_12
P1 0.0217(9) 0.0246(9) 0.0193(8) -0.0006(7) 0.0000(7) 0.0120(7)
Ru1 0.0197(3) 0.0227(3) 0.0193(2) 0.0003(2) 0.0002(2) 0.0099(2)
Cl1 0.0206(7) 0.0377(9) 0.0313(8) 0.0018(8) 0.0023(7) 0.0109(7)
Cl2 0.0360(9) 0.0364(9) 0.0190(8) 0.0022(7) 0.0025(7) 0.0210(8)
Cl3 0.0264(8) 0.0286(8) 0.0260(8) -0.0048(7) -0.0026(7) 0.0148(7)
N1 0.020(3) 0.023(3) 0.025(3) -0.001(2) -0.002(2) 0.012(2)
N2 0.021(3) 0.031(3) 0.027(3) -0.001(2) -0.001(2) 0.012(2)
C1 0.030(3) 0.031(4) 0.018(3) 0.001(3) -0.005(3) 0.021(3)
C2 0.027(4) 0.027(3) 0.027(4) 0.005(3) 0.001(3) 0.011(3)
C3 0.022(3) 0.031(4) 0.018(4) -0.001(3) -0.001(3) 0.011(3)
C4 0.019(3) 0.033(4) 0.030(4) 0.010(3) 0.004(3) 0.007(3)
C5 0.037(4) 0.039(4) 0.040(4) 0.023(3) 0.017(3) 0.019(3)
C6 0.031(4) 0.024(4) 0.056(5) 0.000(3) -0.001(3) 0.008(3)
C7 0.032(4) 0.028(4) 0.024(4) 0.003(3) -0.001(3) 0.013(3)
C8 0.030(4) 0.041(4) 0.019(3) -0.003(3) -0.003(3) 0.021(3)
C9 0.035(4) 0.027(4) 0.026(4) -0.001(3) -0.006(3) 0.015(3)
C10 0.060(5) 0.052(4) 0.025(4) -0.014(4) -0.015(4) 0.029(4)
C11 0.095(7) 0.074(6) 0.027(4) -0.011(4) -0.006(5) 0.051(5)
C12 0.059(5) 0.084(6) 0.018(4) -0.009(4) 0.005(3) 0.046(5)
C13 0.049(4) 0.050(5) 0.022(4) -0.007(3) -0.001(3) 0.025(4)
C14 0.021(3) 0.025(3) 0.022(3) -0.003(3) 0.002(3) 0.013(3)
C15 0.028(3) 0.025(3) 0.019(3) -0.006(3) -0.003(3) 0.014(3)
C16 0.025(3) 0.027(3) 0.025(3) 0.001(3) -0.001(3) 0.012(3)
C17 0.025(4) 0.039(4) 0.035(4) -0.010(3) -0.007(3) 0.013(3)
C18 0.025(3) 0.034(3) 0.025(4) 0.006(3) 0.002(3) 0.018(3)
C19 0.025(3) 0.021(3) 0.020(3) 0.000(3) 0.003(3) 0.008(3)
C20 0.027(3) 0.025(3) 0.015(3) -0.003(3) -0.003(3) 0.012(3)
C21 0.020(3) 0.034(4) 0.035(4) -0.003(3) 0.003(3) 0.014(3)
C22 0.020(3) 0.036(4) 0.047(4) 0.002(3) -0.001(3) 0.016(3)
C23 0.025(3) 0.027(4) 0.027(4) 0.000(3) -0.001(3) 0.017(3)
C24 0.024(3) 0.029(4) 0.024(4) 0.005(3) 0.000(3) 0.014(3)
C25 0.021(3) 0.031(4) 0.030(4) -0.005(3) -0.007(3) 0.016(3)
C26 0.020(3) 0.033(4) 0.026(4) 0.009(3) 0.002(3) 0.012(3)
C27 0.026(4) 0.043(4) 0.031(4) 0.008(3) 0.002(3) 0.017(3)
C28 0.023(3) 0.035(4) 0.024(4) 0.000(3) -0.002(3) 0.019(3)
C29 0.031(4) 0.029(4) 0.025(4) 0.001(3) -0.002(3) 0.014(3)
C30 0.030(4) 0.040(4) 0.038(4) 0.008(3) 0.005(3) 0.010(3)
C31 0.037(4) 0.040(4) 0.025(4) -0.008(3) -0.003(3) 0.022(3)
C32 0.023(3) 0.020(3) 0.021(3) -0.001(3) -0.002(3) 0.008(3)
C33 0.027(3) 0.027(3) 0.037(4) 0.002(3) 0.003(3) 0.020(3)
C34 0.033(4) 0.035(4) 0.028(4) 0.005(3) 0.003(3) 0.018(3)
C35 0.035(4) 0.036(4) 0.031(4) 0.010(4) 0.002(4) 0.014(3)
C36 0.028(4) 0.023(4) 0.054(5) 0.003(3) -0.013(3) 0.006(3)
C37 0.022(4) 0.031(4) 0.035(5) 0.005(3) -0.006(3) 0.014(3)
C38 0.033(4) 0.036(4) 0.032(4) -0.003(3) 0.001(3) 0.020(3)
C39 0.041(5) 0.038(4) 0.058(5) 0.017(4) 0.008(4) 0.001(4)
C40 0.043(4) 0.030(4) 0.047(5) -0.010(3) -0.011(3) 0.016(3)

loop_
_atom_type_symbol
_atom_type_description
_atom_type_scat_dispersion_real
_atom_type_scat_dispersion_imag
_atom_type_scat_source
C C 0.0033 0.0016 'International Tables Vol C Tables 4.2.6.8 and 6.1.1.4'
H H 0.0000 0.0000 'International Tables Vol C Tables 4.2.6.8 and 6.1.1.4'
N N 0.0061 0.0033 'International Tables Vol C Tables 4.2.6.8 and 6.1.1.4'
P P 0.1023 0.0942 'International Tables Vol C Tables 4.2.6.8 and 6.1.1.4'
Cl Cl 0.1484 0.1585 'International Tables Vol C Tables 4.2.6.8 and 6.1.1.4'
Ru Ru -1.2594 0.8363 'International Tables Vol C Tables 4.2.6.8 and 6.1.1.4'
O O 0.0106 0.0060 'International Tables Vol C Tables 4.2.6.8 and 6.1.1.4'

loop_
_geom_angle_atom_site_label_1
_geom_angle_atom_site_label_2
_geom_angle_atom_site_label_3
_geom_angle
C8 P1 C1 110.1(3)
C8 P1 C14 108.5(3)
C1 P1 C14 107.9(3)
C8 P1 C2 112.1(3)
C1 P1 C2 104.8(3)
C14 P1 C2 113.3(3)
C1 Ru1 C20 97.4(2)
C1 Ru1 Cl2 105.92(19)
C20 Ru1 Cl2 94.24(16)
C1 Ru1 Cl3 85.48(19)
C20 Ru1 Cl3 83.11(16)
Cl2 Ru1 Cl3 168.57(6)
C1 Ru1 Cl1 105.28(18)
C20 Ru1 Cl1 155.79(16)
Cl2 Ru1 Cl1 87.61(6)
Cl3 Ru1 Cl1 90.31(5)
C20 N1 C23 128.6(5)
C20 N1 C21 113.1(4)
C23 N1 C21 116.9(4)
C20 N2 C32 127.2(5)
C20 N2 C22 113.9(5)
C32 N2 C22 118.5(5)
Ru1 C1 P1 129.3(3)
C7 C2 C3 110.4(5)
C7 C2 P1 114.9(4)
C3 C2 P1 113.0(4)
C4 C3 C2 112.0(5)
C5 C4 C3 110.2(5)
C6 C5 C4 112.7(5)
C5 C6 C7 111.8(5)
C6 C7 C2 109.9(5)
C13 C8 C9 111.2(5)
C13 C8 P1 119.1(4)
C9 C8 P1 111.7(4)
C10 C9 C8 112.1(5)
C11 C10 C9 113.4(6)
C10 C11 C12 109.9(6)
C11 C12 C13 110.2(6)
C8 C13 C12 111.2(5)
C15 C14 C19 108.8(5)
C15 C14 P1 114.4(4)
C19 C14 P1 113.2(4)
C16 C15 C14 109.8(4)
C15 C16 C17 110.6(5)
C18 C17 C16 111.1(5)
C17 C18 C19 110.7(5)
C18 C19 C14 110.9(5)
N1 C20 N2 107.0(5)
N1 C20 Ru1 133.0(4)
N2 C20 Ru1 119.3(4)
N1 C21 C22 103.5(4)
N2 C22 C21 102.4(5)
C24 C23 C28 120.9(5)
C24 C23 N1 119.1(5)
C28 C23 N1 119.3(5)
C23 C24 C25 118.1(6)
C23 C24 C29 121.4(5)
C25 C24 C29 120.4(6)
C26 C25 C24 123.1(6)
C27 C26 C25 116.7(6)
C27 C26 C30 121.7(6)
C25 C26 C30 121.5(6)
C26 C27 C28 123.5(6)
C27 C28 C23 117.6(5)
C27 C28 C31 122.6(6)
C23 C28 C31 119.8(5)
C37 C32 C33 120.6(6)
C37 C32 N2 121.0(5)
C33 C32 N2 117.8(5)
C32 C33 C34 118.0(6)
C32 C33 C38 122.4(5)
C34 C33 C38 119.5(6)
C35 C34 C33 121.9(6)
C36 C35 C34 118.8(6)
C36 C35 C39 119.8(6)
C34 C35 C39 121.3(7)
C35 C36 C37 123.0(6)
C32 C37 C36 117.1(6)
C32 C37 C40 122.3(6)
C36 C37 C40 120.5(6)

loop_
_geom_bond_atom_site_label_1
_geom_bond_atom_site_label_2
_geom_bond_distance
P1 C8 1.796(6)
P1 C1 1.825(6)
P1 C14 1.833(6)
P1 C2 1.841(6)
Ru1 C1 1.815(6)
Ru1 C20 2.021(5)
Ru1 Cl2 2.3590(15)
Ru1 Cl3 2.3991(15)
Ru1 Cl1 2.4038(14)
N1 C20 1.348(7)
N1 C23 1.441(7)
N1 C21 1.479(7)
N2 C20 1.363(7)
N2 C32 1.425(7)
N2 C22 1.468(7)
C2 C7 1.543(8)
C2 C3 1.551(8)
C3 C4 1.525(8)
C4 C5 1.521(8)
C5 C6 1.515(9)
C6 C7 1.538(8)
C8 C13 1.516(8)
C8 C9 1.538(8)
C9 C10 1.526(9)
C10 C11 1.522(10)
C11 C12 1.536(10)
C12 C13 1.546(9)
C14 C15 1.541(7)
C14 C19 1.569(8)
C15 C16 1.525(8)
C16 C17 1.542(8)
C17 C18 1.520(8)
C18 C19 1.528(8)
C21 C22 1.517(8)
C23 C24 1.379(8)
C23 C28 1.423(8)
C24 C25 1.395(8)
C24 C29 1.502(8)
C25 C26 1.386(8)
C26 C27 1.378(9)
C26 C30 1.506(8)
C27 C28 1.379(8)
C28 C31 1.521(8)
C32 C37 1.390(8)
C32 C33 1.407(8)
C33 C34 1.407(8)
C33 C38 1.528(8)
C34 C35 1.366(9)
C35 C36 1.348(10)
C35 C39 1.517(9)
C36 C37 1.421(9)
C37 C40 1.510(9)

loop_
_cod_related_entry_id
_cod_related_entry_database
_cod_related_entry_code
1 ChemSpider 30660361
